data_4083804
loop_
_publ_author_name
'Zhang, Fenbao'
'Prokopchuk, Ernest M.'
'Broczkowski, Michael E.'
'Jennings, Michael C.'
'Puddephatt, Richard J.'

_publ_section_title
;
 Hydridodimethylplatinum(IV) Complexes with Bis(pyridine) Ligands:&#x00A0;
 Effect of Chelate Ring Size on Reactivity
;
_journal_issue 7
_journal_name_full Organometallics
_journal_page_first 1583
_journal_paper_doi 10.1021/om050982m
_journal_volume 25
_journal_year 2006
_chemical_formula_sum 'C12 H11 Cl N2 O Pt'
_chemical_formula_weight 429.77
_chemical_name_systematic
; 
 ? 
;
_space_group_IT_number 14
_symmetry_cell_setting monoclinic
_symmetry_space_group_name_Hall '-P 2ybc'
_symmetry_space_group_name_H-M 'P 1 21/c 1'
_atom_sites_solution_hydrogens geom
_atom_sites_solution_primary direct
_atom_sites_solution_secondary difmap
_audit_creation_method SHELXL-97
_cell_angle_alpha 90.00
_cell_angle_beta 96.298(4)
_cell_angle_gamma 90.00
_cell_formula_units_Z 4
_cell_length_a 4.0239(3)
_cell_length_b 19.5685(14)
_cell_length_c 15.3161(10)
_cell_measurement_temperature 150(2)
_cell_volume 1198.74(15)
_computing_cell_refinement 'Nonius DENZO'
_computing_data_collection 'Nonius COLLECT'
_computing_data_reduction 'Nonius DENZO'
_computing_molecular_graphics 'Bruker SHELXTL'
_computing_publication_material 'Bruker SHELXTL'
_computing_structure_refinement 'SHELXL-97 (Sheldrick, 1997)'
_computing_structure_solution 'SHELXS-97 (Sheldrick, 1990)'
_diffrn_ambient_temperature 150(2)
_diffrn_measured_fraction_theta_full 0.998
_diffrn_measured_fraction_theta_max 0.998
_diffrn_measurement_device_type 'Nonius Kappa-CCD'
_diffrn_measurement_method 'phi/omega scans'
_diffrn_radiation_monochromator graphite
_diffrn_radiation_source 'fine-focus sealed tube'
_diffrn_radiation_type MoK\a
_diffrn_radiation_wavelength 0.71073
_diffrn_reflns_av_R_equivalents 0.103
_diffrn_reflns_av_sigmaI/netI 0.0662
_diffrn_reflns_limit_h_max 4
_diffrn_reflns_limit_h_min -4
_diffrn_reflns_limit_k_max 23
_diffrn_reflns_limit_k_min -17
_diffrn_reflns_limit_l_max 18
_diffrn_reflns_limit_l_min -18
_diffrn_reflns_number 9777
_diffrn_reflns_theta_full 25.02
_diffrn_reflns_theta_max 25.02
_diffrn_reflns_theta_min 2.68
_exptl_absorpt_coefficient_mu 11.911
_exptl_absorpt_correction_T_max 0.7550
_exptl_absorpt_correction_T_min 0.0660
_exptl_absorpt_correction_type integration
_exptl_crystal_colour red
_exptl_crystal_density_diffrn 2.381
_exptl_crystal_density_method 'not measured'
_exptl_crystal_description needle
_exptl_crystal_F_000 800
_exptl_crystal_size_max 0.50
_exptl_crystal_size_mid 0.28
_exptl_crystal_size_min 0.03
_refine_diff_density_max 6.827
_refine_diff_density_min -4.257
_refine_diff_density_rms 0.458
_refine_ls_extinction_coef 0.0076(14)
_refine_ls_extinction_expression Fc^*^=kFc[1+0.001xFc^2^\l^3^/sin(2\q)]^-1/4^
_refine_ls_extinction_method SHELXL
_refine_ls_goodness_of_fit_ref 1.083
_refine_ls_hydrogen_treatment mixed
_refine_ls_matrix_type full
_refine_ls_number_parameters 161
_refine_ls_number_reflns 2117
_refine_ls_number_restraints 4
_refine_ls_restrained_S_all 1.082
_refine_ls_R_factor_all 0.1144
_refine_ls_R_factor_gt 0.0988
_refine_ls_shift/su_max 0.000
_refine_ls_shift/su_mean 0.000
_refine_ls_structure_factor_coef Fsqd
_refine_ls_weighting_details 'calc w=1/[\s^2^(Fo^2^)+(0.1017P)^2^+144.4571P] where P=(Fo^2^+2Fc^2^)/3'
_refine_ls_weighting_scheme calc
_refine_ls_wR_factor_gt 0.2624
_refine_ls_wR_factor_ref 0.2705
_reflns_number_gt 1663
_reflns_number_total 2117
_reflns_threshold_expression >2sigma(I)
_cod_data_source_file om050982msi20051115_114331.cif
_cod_data_source_block complex_5
_cod_depositor_comments
;
The following automatic conversions were performed:

'_symmetry_cell_setting' value 'Monoclinic' changed to 'monoclinic'
according to
/usr/data/users/saulius/automatic-downloads/retrospective/ACS/lib/dictionaries/cif_core.dic
dictionary named 'cif_core.dic' version 2.4.2 from 2011-04-26.

Automatic conversion script
Id: cif_fix_values 2281 2013-09-26 08:29:07Z andrius 
;
_cod_original_sg_symbol_H-M P2(1)/c
_cod_database_code 4083804

loop_
_symmetry_equiv_pos_as_xyz
'x, y, z'
'-x, y+1/2, -z+1/2'
'-x, -y, -z'
'x, -y-1/2, z-1/2'

loop_
_atom_site_label
_atom_site_type_symbol
_atom_site_fract_x
_atom_site_fract_y
_atom_site_fract_z
_atom_site_U_iso_or_equiv
_atom_site_adp_type
_atom_site_occupancy
_atom_site_symmetry_multiplicity
_atom_site_calc_flag
_atom_site_refinement_flags
_atom_site_disorder_assembly
_atom_site_disorder_group
Pt Pt 0.2107(3) 0.64211(6) 0.69411(7) 0.0383(6) Uani 1 1 d D . .
N1 N 0.325(7) 0.5405(10) 0.6974(14) 0.038(6) Uani 1 1 d . A .
C2 C 0.451(9) 0.5073(15) 0.633(2) 0.046(8) Uani 1 1 d . . .
H2A H 0.5253 0.5330 0.5862 0.056 Uiso 1 1 calc R A .
C3 C 0.477(10) 0.436(2) 0.631(3) 0.073(12) Uani 1 1 d . A .
H3A H 0.5647 0.4139 0.5829 0.087 Uiso 1 1 calc R . .
C4 C 0.380(12) 0.4008(18) 0.695(3) 0.070(12) Uani 1 1 d . . .
H4A H 0.4117 0.3526 0.6964 0.084 Uiso 1 1 calc R A .
C5 C 0.230(9) 0.4323(19) 0.763(3) 0.060(9) Uani 1 1 d . A .
H5A H 0.1399 0.4059 0.8074 0.072 Uiso 1 1 calc R . .
C6 C 0.218(8) 0.4994(16) 0.7643(18) 0.042(7) Uani 1 1 d . . .
C7 C 0.089(8) 0.5348(14) 0.8426(19) 0.042(7) Uani 1 1 d . A .
O8 O -0.109(6) 0.5068(13) 0.8803(17) 0.061(7) Uani 1 1 d . . .
C9 C 0.259(8) 0.6006(13) 0.8810(16) 0.035(6) Uani 1 1 d . . .
C10 C 0.311(9) 0.6053(18) 0.970(2) 0.049(8) Uani 1 1 d . A .
H10A H 0.2343 0.5707 1.0069 0.059 Uiso 1 1 calc R . .
C11 C 0.481(10) 0.662(2) 1.006(2) 0.062(10) Uani 1 1 d . . .
H11A H 0.5179 0.6675 1.0683 0.074 Uiso 1 1 calc R A .
C12 C 0.595(10) 0.7103(19) 0.953(2) 0.056(9) Uani 1 1 d . A .
H12A H 0.7153 0.7491 0.9767 0.067 Uiso 1 1 calc R . .
C13 C 0.529(8) 0.7007(16) 0.866(2) 0.050(8) Uani 1 1 d . . .
H13A H 0.6097 0.7341 0.8286 0.060 Uiso 1 1 calc R A .
N14 N 0.355(6) 0.6465(12) 0.8276(16) 0.038(5) Uani 1 1 d . A .
C15 C 0.13(4) 0.7449(18) 0.683(9) 0.045(4) Uani 0.50 1 d PD A 1
H15A H 0.3368 0.7694 0.7006 0.067 Uiso 0.50 1 calc PR A 1
H15B H -0.0414 0.7584 0.7207 0.067 Uiso 0.50 1 calc PR A 1
H15C H 0.0494 0.7560 0.6216 0.067 Uiso 0.50 1 calc PR A 1
Cl6 Cl 0.032(9) 0.635(2) 0.5462(10) 0.048(5) Uani 0.50 1 d PD A 1
Cl5 Cl 0.071(7) 0.7567(8) 0.6913(19) 0.045(4) Uani 0.50 1 d PD A 2
C16 C 0.08(5) 0.640(11) 0.562(2) 0.048(5) Uani 0.50 1 d PD A 2
H16A H 0.0873 0.5931 0.5404 0.072 Uiso 0.50 1 calc PR A 2
H16B H 0.2442 0.6677 0.5327 0.072 Uiso 0.50 1 calc PR A 2
H16C H -0.1411 0.6593 0.5477 0.072 Uiso 0.50 1 calc PR A 2

loop_
_atom_site_aniso_label
_atom_site_aniso_U_11
_atom_site_aniso_U_22
_atom_site_aniso_U_33
_atom_site_aniso_U_23
_atom_site_aniso_U_13
_atom_site_aniso_U_12
Pt 0.0570(9) 0.0276(7) 0.0310(7) 0.0042(5) 0.0079(5) 0.0004(5)
N1 0.077(17) 0.008(10) 0.026(11) -0.007(8) -0.006(11) -0.012(10)
C2 0.06(2) 0.032(15) 0.043(17) 0.000(13) 0.007(15) 0.009(14)
C3 0.07(3) 0.06(3) 0.08(3) -0.03(2) -0.01(2) 0.01(2)
C4 0.10(3) 0.030(18) 0.07(3) -0.010(18) -0.02(2) -0.031(19)
C5 0.07(2) 0.042(19) 0.07(2) -0.004(18) 0.000(18) -0.008(17)
C6 0.045(17) 0.049(18) 0.029(14) 0.014(13) -0.005(12) 0.011(14)
C7 0.06(2) 0.025(14) 0.036(15) 0.022(12) -0.003(14) -0.008(13)
O8 0.057(15) 0.062(16) 0.066(16) 0.012(13) 0.014(12) -0.022(12)
C9 0.062(19) 0.019(12) 0.022(13) -0.002(10) -0.005(12) 0.003(12)
C10 0.06(2) 0.049(19) 0.034(16) 0.013(14) 0.011(14) 0.009(16)
C11 0.07(2) 0.07(3) 0.039(18) -0.017(18) -0.008(16) 0.02(2)
C12 0.08(2) 0.05(2) 0.030(16) -0.027(15) -0.005(16) 0.003(18)
C13 0.06(2) 0.033(16) 0.055(19) -0.018(14) -0.004(16) -0.012(14)
N14 0.053(15) 0.023(11) 0.042(13) -0.002(10) 0.017(11) -0.005(10)
C15 0.066(13) 0.028(7) 0.042(9) 0.002(8) 0.016(8) 0.018(8)
Cl6 0.057(17) 0.058(12) 0.029(7) 0.002(10) -0.003(9) 0.006(10)
Cl5 0.066(13) 0.028(7) 0.042(9) 0.002(8) 0.016(8) 0.018(8)
C16 0.057(17) 0.058(12) 0.029(7) 0.002(10) -0.003(9) 0.006(10)

loop_
_atom_type_symbol
_atom_type_description
_atom_type_scat_dispersion_real
_atom_type_scat_dispersion_imag
_atom_type_scat_source
C C 0.0033 0.0016 'International Tables Vol C Tables 4.2.6.8 and 6.1.1.4'
H H 0.0000 0.0000 'International Tables Vol C Tables 4.2.6.8 and 6.1.1.4'
N N 0.0061 0.0033 'International Tables Vol C Tables 4.2.6.8 and 6.1.1.4'
O O 0.0106 0.0060 'International Tables Vol C Tables 4.2.6.8 and 6.1.1.4'
Cl Cl 0.1484 0.1585 'International Tables Vol C Tables 4.2.6.8 and 6.1.1.4'
Pt Pt -1.7033 8.3905 'International Tables Vol C Tables 4.2.6.8 and 6.1.1.4'

loop_
_geom_angle_atom_site_label_1
_geom_angle_atom_site_label_2
_geom_angle_atom_site_label_3
_geom_angle
C16 Pt N1 92(6)
C16 Pt C15 85(7)
N1 Pt C15 175(4)
C16 Pt N14 178(6)
N1 Pt N14 88.7(9)
C15 Pt N14 94(4)
C16 Pt Cl6 5(7)
N1 Pt Cl6 90.5(13)
C15 Pt Cl6 87(4)
N14 Pt Cl6 177.8(12)
C16 Pt Cl5 88(6)
N1 Pt Cl5 178.9(10)
C15 Pt Cl5 6(4)
N14 Pt Cl5 91.1(10)
Cl6 Pt Cl5 89.7(14)
C2 N1 C6 116(2)
C2 N1 Pt 124.1(19)
C6 N1 Pt 119(2)
N1 C2 C3 123(3)
C4 C3 C2 119(4)
C3 C4 C5 121(4)
C6 C5 C4 118(4)
C5 C6 N1 123(3)
C5 C6 C7 119(3)
N1 C6 C7 118(3)
O8 C7 C6 119(3)
O8 C7 C9 120(3)
C6 C7 C9 120(3)
N14 C9 C10 124(3)
N14 C9 C7 119(2)
C10 C9 C7 117(3)
C9 C10 C11 118(3)
C12 C11 C10 120(3)
C13 C12 C11 117(3)
C12 C13 N14 125(3)
C9 N14 C13 116(3)
C9 N14 Pt 121.4(19)
C13 N14 Pt 122(2)

loop_
_geom_bond_atom_site_label_1
_geom_bond_atom_site_label_2
_geom_bond_distance
Pt C16 2.04(2)
Pt N1 2.04(2)
Pt C15 2.04(2)
Pt N14 2.07(3)
Pt Cl6 2.305(12)
Pt Cl5 2.311(12)
N1 C2 1.33(4)
N1 C6 1.41(4)
C2 C3 1.40(5)
C3 C4 1.30(6)
C4 C5 1.41(6)
C5 C6 1.31(5)
C6 C7 1.52(4)
C7 O8 1.17(4)
C7 C9 1.54(4)
C9 N14 1.30(4)
C9 C10 1.37(4)
C10 C11 1.39(5)
C11 C12 1.35(6)
C12 C13 1.34(4)
C13 N14 1.37(4)
